data_4124888
loop_
_publ_author_name
'Jones, Jennifer E.'
'Diemer, Vincent'
'Adam, Catherine'
'Raftery, James'
'Ruscoe, Rebecca E.'
'Sengel, Jason T.'
'Wallace, Mark I.'
'Bader, Antoine'
'Cockroft, Scott L.'
'Clayden, Jonathan'
'Webb, Simon J.'

_publ_section_title
;
 Length-Dependent Formation of Transmembrane Pores by 310-Helical
 \a-Aminoisobutyric Acid Foldamers.
;
_journal_issue 2
_journal_name_full 'Journal of the American Chemical Society'
_journal_page_first 688
_journal_page_last 695
_journal_paper_doi 10.1021/jacs.5b12057
_journal_volume 138
_journal_year 2016
_chemical_formula_sum 'C39 H71 N11 O9 Si'
_chemical_formula_weight 866.16
_chemical_name_systematic
; 
 ? 
;
_space_group_IT_number 2
_symmetry_cell_setting triclinic
_symmetry_space_group_name_Hall '-P 1'
_symmetry_space_group_name_H-M 'P -1'
_atom_sites_solution_hydrogens geom
_atom_sites_solution_primary direct
_atom_sites_solution_secondary difmap
_audit_creation_method SHELXL-97
_cell_angle_alpha 88.577(2)
_cell_angle_beta 75.902(2)
_cell_angle_gamma 73.812(2)
_cell_formula_units_Z 2
_cell_length_a 9.3622(3)
_cell_length_b 16.3312(4)
_cell_length_c 17.9089(6)
_cell_measurement_reflns_used 3417
_cell_measurement_temperature 100(2)
_cell_measurement_theta_max 69.88
_cell_measurement_theta_min 2.55
_cell_volume 2547.70(14)
_computing_cell_refinement 'Bruker SAINT'
_computing_data_collection 'Bruker APEX2'
_computing_data_reduction 'Bruker SAINT'
_computing_molecular_graphics 'Bruker SHELXTL'
_computing_publication_material 'Bruker SHELXTL'
_computing_structure_refinement 'SHELXL-97 (Sheldrick, 2008)'
_computing_structure_solution 'SHELXS-97 (Sheldrick, 2008)'
_diffrn_ambient_temperature 100(2)
_diffrn_measured_fraction_theta_full 0.962
_diffrn_measured_fraction_theta_max 0.955
_diffrn_measurement_device_type 'Bruker APEX-II CCD'
_diffrn_measurement_method '\f and \w scans'
_diffrn_radiation_monochromator graphite
_diffrn_radiation_source 'fine-focus sealed tube'
_diffrn_radiation_type CuK\a
_diffrn_radiation_wavelength 1.54178
_diffrn_reflns_av_R_equivalents 0.0524
_diffrn_reflns_av_sigmaI/netI 0.0673
_diffrn_reflns_limit_h_max 11
_diffrn_reflns_limit_h_min -11
_diffrn_reflns_limit_k_max 19
_diffrn_reflns_limit_k_min -19
_diffrn_reflns_limit_l_max 21
_diffrn_reflns_limit_l_min -19
_diffrn_reflns_number 21178
_diffrn_reflns_theta_full 67.00
_diffrn_reflns_theta_max 70.23
_diffrn_reflns_theta_min 2.55
_exptl_absorpt_coefficient_mu 0.876
_exptl_absorpt_correction_T_max 0.9412
_exptl_absorpt_correction_T_min 0.840121
_exptl_absorpt_correction_type multi-scan
_exptl_absorpt_process_details SADABS
_exptl_crystal_colour white
_exptl_crystal_density_diffrn 1.129
_exptl_crystal_density_method 'not measured'
_exptl_crystal_description plate
_exptl_crystal_F_000 936
_exptl_crystal_size_max 0.22
_exptl_crystal_size_mid 0.12
_exptl_crystal_size_min 0.07
_refine_diff_density_max 2.082
_refine_diff_density_min -0.675
_refine_diff_density_rms 0.065
_refine_ls_extinction_method none
_refine_ls_goodness_of_fit_ref 1.043
_refine_ls_hydrogen_treatment constr
_refine_ls_matrix_type full
_refine_ls_number_parameters 561
_refine_ls_number_reflns 9254
_refine_ls_number_restraints 0
_refine_ls_restrained_S_all 1.043
_refine_ls_R_factor_all 0.1002
_refine_ls_R_factor_gt 0.0801
_refine_ls_shift/su_max 0.000
_refine_ls_shift/su_mean 0.000
_refine_ls_structure_factor_coef Fsqd
_refine_ls_weighting_details 'calc w=1/[\s^2^(Fo^2^)+(0.1101P)^2^+2.9592P] where P=(Fo^2^+2Fc^2^)/3'
_refine_ls_weighting_scheme calc
_refine_ls_wR_factor_gt 0.2198
_refine_ls_wR_factor_ref 0.2372
_reflns_number_gt 6997
_reflns_number_total 9254
_reflns_threshold_expression >2sigma(I)
_cod_data_source_file ja5b12057_si_002.cif
_cod_data_source_block s4005oa
_cod_depositor_comments
;
The following automatic conversions were performed:

'_symmetry_cell_setting' value 'Triclinic' changed to 'triclinic'
according to
/usr/data/users/saulius/crontab/automatic-downloads/current/ACS/lib/dictionaries/cif_core.dic
dictionary named 'cif_core.dic' version 2.4.2 from 2011-04-26.

Automatic conversion script
Id: cif_fix_values 4268 2015-11-12 08:31:59Z antanas 
;
_cod_original_cell_volume 2547.70(13)
_cod_original_sg_symbol_H-M P-1
_cod_database_code 4124888

loop_
_symmetry_equiv_pos_as_xyz
'x, y, z'
'-x, -y, -z'

loop_
_atom_site_label
_atom_site_type_symbol
_atom_site_fract_x
_atom_site_fract_y
_atom_site_fract_z
_atom_site_U_iso_or_equiv
_atom_site_adp_type
_atom_site_occupancy
_atom_site_symmetry_multiplicity
_atom_site_calc_flag
_atom_site_refinement_flags
C1 C 0.2855(4) -0.4298(2) 0.3161(2) 0.0422(8) Uani 1 1 d .
C2 C 0.2372(6) -0.5103(2) 0.3336(3) 0.0642(12) Uani 1 1 d .
H2A H 0.3195 -0.5538 0.3488 0.096 Uiso 1 1 calc R
H2B H 0.2165 -0.5312 0.2876 0.096 Uiso 1 1 calc R
H2C H 0.1440 -0.4981 0.3758 0.096 Uiso 1 1 calc R
C3 C 0.4434(5) -0.4482(3) 0.2606(3) 0.0611(11) Uani 1 1 d .
H3A H 0.4723 -0.3949 0.2511 0.092 Uiso 1 1 calc R
H3B H 0.4408 -0.4730 0.2119 0.092 Uiso 1 1 calc R
H3C H 0.5187 -0.4885 0.2832 0.092 Uiso 1 1 calc R
C4 C 0.1726(4) -0.35827(19) 0.2844(2) 0.0374(7) Uani 1 1 d .
C5 C -0.0641(4) -0.3071(2) 0.2404(2) 0.0400(7) Uani 1 1 d .
C6 C -0.2097(5) -0.3352(3) 0.2514(3) 0.0624(12) Uani 1 1 d .
H6A H -0.1843 -0.3922 0.2270 0.094 Uiso 1 1 calc R
H6B H -0.2827 -0.2948 0.2277 0.094 Uiso 1 1 calc R
H6C H -0.2557 -0.3368 0.3066 0.094 Uiso 1 1 calc R
C7 C 0.0062(7) -0.2991(3) 0.1562(2) 0.0664(13) Uani 1 1 d .
H7A H 0.0992 -0.2808 0.1510 0.100 Uiso 1 1 calc R
H7B H -0.0675 -0.2568 0.1343 0.100 Uiso 1 1 calc R
H7C H 0.0326 -0.3544 0.1286 0.100 Uiso 1 1 calc R
C8 C -0.1084(4) -0.22008(19) 0.28374(18) 0.0337(6) Uani 1 1 d .
C9 C -0.1784(5) -0.1430(2) 0.4084(2) 0.0473(9) Uani 1 1 d .
C10 C -0.1572(8) -0.1683(3) 0.4888(2) 0.0779(16) Uani 1 1 d .
H10A H -0.2101 -0.2117 0.5072 0.117 Uiso 1 1 calc R
H10B H -0.2004 -0.1180 0.5243 0.117 Uiso 1 1 calc R
H10C H -0.0476 -0.1915 0.4862 0.117 Uiso 1 1 calc R
C11 C -0.3487(5) -0.1001(3) 0.4113(3) 0.0665(13) Uani 1 1 d .
H11A H -0.3594 -0.0837 0.3595 0.100 Uiso 1 1 calc R
H11B H -0.3863 -0.0492 0.4461 0.100 Uiso 1 1 calc R
H11C H -0.4088 -0.1402 0.4302 0.100 Uiso 1 1 calc R
C12 C -0.0824(4) -0.08096(19) 0.37925(18) 0.0405(8) Uani 1 1 d .
C13 C 0.1649(4) -0.0589(2) 0.3121(2) 0.0456(8) Uani 1 1 d .
C14 C 0.2038(6) -0.0211(3) 0.3797(3) 0.0683(13) Uani 1 1 d .
H14A H 0.1090 0.0129 0.4147 0.102 Uiso 1 1 calc R
H14B H 0.2706 0.0154 0.3600 0.102 Uiso 1 1 calc R
H14C H 0.2566 -0.0675 0.4077 0.102 Uiso 1 1 calc R
C15 C 0.3114(5) -0.1139(2) 0.2574(3) 0.0597(11) Uani 1 1 d .
H15A H 0.3649 -0.1593 0.2859 0.090 Uiso 1 1 calc R
H15B H 0.3786 -0.0782 0.2357 0.090 Uiso 1 1 calc R
H15C H 0.2845 -0.1393 0.2157 0.090 Uiso 1 1 calc R
C16 C 0.0882(4) 0.01287(19) 0.2651(2) 0.0399(7) Uani 1 1 d .
C17 C -0.0694(4) 0.0506(2) 0.1700(2) 0.0422(8) Uani 1 1 d .
C18 C -0.1743(6) 0.0084(2) 0.1410(2) 0.0590(11) Uani 1 1 d .
H18A H -0.1123 -0.0446 0.1114 0.088 Uiso 1 1 calc R
H18B H -0.2287 0.0473 0.1080 0.088 Uiso 1 1 calc R
H18C H -0.2489 -0.0045 0.1851 0.088 Uiso 1 1 calc R
C19 C 0.0519(6) 0.0688(3) 0.1030(2) 0.0635(12) Uani 1 1 d .
H19A H 0.1211 0.0926 0.1231 0.095 Uiso 1 1 calc R
H19B H 0.0017 0.1098 0.0700 0.095 Uiso 1 1 calc R
H19C H 0.1109 0.0156 0.0730 0.095 Uiso 1 1 calc R
C20 C -0.1718(4) 0.13464(19) 0.21352(19) 0.0356(7) Uani 1 1 d .
C21 C -0.3436(4) 0.2046(2) 0.3353(2) 0.0382(7) Uani 1 1 d .
C22 C -0.3729(5) 0.1799(2) 0.4196(2) 0.0512(9) Uani 1 1 d .
H22A H -0.4143 0.1305 0.4249 0.077 Uiso 1 1 calc R
H22B H -0.4469 0.2280 0.4522 0.077 Uiso 1 1 calc R
H22C H -0.2763 0.1652 0.4356 0.077 Uiso 1 1 calc R
C23 C -0.4936(4) 0.2315(3) 0.3103(3) 0.0603(11) Uani 1 1 d .
H23A H -0.4728 0.2453 0.2558 0.090 Uiso 1 1 calc R
H23B H -0.5632 0.2817 0.3416 0.090 Uiso 1 1 calc R
H23C H -0.5414 0.1846 0.3172 0.090 Uiso 1 1 calc R
C24 C -0.2742(3) 0.28027(18) 0.33073(17) 0.0316(6) Uani 1 1 d .
C25 C -0.0384(3) 0.32380(18) 0.32207(17) 0.0304(6) Uani 1 1 d .
C26 C -0.0935(5) 0.3750(2) 0.3991(2) 0.0454(8) Uani 1 1 d .
H26A H -0.2030 0.4050 0.4078 0.068 Uiso 1 1 calc R
H26B H -0.0354 0.4167 0.3981 0.068 Uiso 1 1 calc R
H26C H -0.0776 0.3362 0.4408 0.068 Uiso 1 1 calc R
C27 C 0.1321(4) 0.2760(2) 0.3084(2) 0.0400(7) Uani 1 1 d .
H27A H 0.1479 0.2382 0.3508 0.060 Uiso 1 1 calc R
H27B H 0.1917 0.3171 0.3058 0.060 Uiso 1 1 calc R
H27C H 0.1660 0.2419 0.2597 0.060 Uiso 1 1 calc R
C28 C -0.0520(3) 0.38322(18) 0.25488(17) 0.0292(6) Uani 1 1 d .
C29 C -0.0664(4) 0.39530(19) 0.11984(18) 0.0356(7) Uani 1 1 d .
C30 C -0.0391(5) 0.3298(2) 0.0535(2) 0.0436(8) Uani 1 1 d .
H30A H 0.0585 0.2859 0.0501 0.065 Uiso 1 1 calc R
H30B H -0.0354 0.3588 0.0049 0.065 Uiso 1 1 calc R
H30C H -0.1229 0.3029 0.0636 0.065 Uiso 1 1 calc R
C31 C -0.2189(5) 0.4631(2) 0.1262(2) 0.0534(10) Uani 1 1 d .
H31A H -0.3025 0.4360 0.1374 0.080 Uiso 1 1 calc R
H31B H -0.2173 0.4919 0.0775 0.080 Uiso 1 1 calc R
H31C H -0.2351 0.5050 0.1679 0.080 Uiso 1 1 calc R
C32 C 0.0640(5) 0.4361(2) 0.10128(19) 0.0443(8) Uani 1 1 d .
C33 C 0.3274(6) 0.4176(3) 0.0824(3) 0.0696(13) Uani 1 1 d .
H33A H 0.3199 0.4626 0.1204 0.084 Uiso 1 1 calc R
H33B H 0.3304 0.4427 0.0313 0.084 Uiso 1 1 calc R
C34 C 0.4697(6) 0.3436(4) 0.0789(3) 0.0827(16) Uani 1 1 d .
H34A H 0.4680 0.3246 0.1319 0.099 Uiso 1 1 calc R
H34B H 0.5607 0.3651 0.0611 0.099 Uiso 1 1 calc R
C35 C 0.3920(8) 0.1782(4) 0.0777(5) 0.104(2) Uani 1 1 d .
H35A H 0.2859 0.2111 0.1009 0.157 Uiso 1 1 calc R
H35B H 0.4437 0.1561 0.1185 0.157 Uiso 1 1 calc R
H35C H 0.3922 0.1305 0.0455 0.157 Uiso 1 1 calc R
C36 C 0.4192(7) 0.2794(5) -0.0684(3) 0.096(2) Uani 1 1 d .
H36A H 0.4777 0.3141 -0.1008 0.144 Uiso 1 1 calc R
H36B H 0.3111 0.3124 -0.0518 0.144 Uiso 1 1 calc R
H36C H 0.4278 0.2278 -0.0979 0.144 Uiso 1 1 calc R
C37 C 0.7039(6) 0.1898(4) -0.0151(4) 0.0859(17) Uani 1 1 d .
H37A H 0.7153 0.1357 -0.0414 0.129 Uiso 1 1 calc R
H37B H 0.7470 0.1785 0.0301 0.129 Uiso 1 1 calc R
H37C H 0.7583 0.2242 -0.0504 0.129 Uiso 1 1 calc R
C38 C 0.3850(6) 0.4352(3) 0.5086(3) 0.0675(12) Uani 1 1 d .
H38A H 0.3587 0.4889 0.4828 0.101 Uiso 1 1 calc R
H38B H 0.4726 0.3944 0.4745 0.101 Uiso 1 1 calc R
H38C H 0.4119 0.4456 0.5564 0.101 Uiso 1 1 calc R
C39 C 0.2556(6) 0.4007(3) 0.5264(3) 0.0599(11) Uani 1 1 d .
N1 N 0.3804(8) -0.2767(3) 0.4003(3) 0.107(2) Uani 1 1 d .
N2 N 0.3386(5) -0.3332(2) 0.3915(2) 0.0646(10) Uani 1 1 d .
N3 N 0.2904(4) -0.3960(2) 0.3921(2) 0.0552(8) Uani 1 1 d .
N4 N 0.0449(3) -0.37171(16) 0.27416(16) 0.0365(6) Uani 1 1 d .
H4 H 0.0247 -0.4202 0.2878 0.044 Uiso 1 1 calc R
N5 N -0.1222(3) -0.22118(16) 0.35966(15) 0.0378(6) Uani 1 1 d .
H5 H -0.0966 -0.2705 0.3810 0.045 Uiso 1 1 calc R
N6 N 0.0641(4) -0.11328(16) 0.34121(17) 0.0406(6) Uani 1 1 d .
H6 H 0.1015 -0.1690 0.3333 0.049 Uiso 1 1 calc R
N7 N 0.0036(3) -0.00862(16) 0.22214(16) 0.0375(6) Uani 1 1 d .
H7 H -0.0087 -0.0602 0.2253 0.045 Uiso 1 1 calc R
N8 N -0.2357(3) 0.13035(16) 0.28846(16) 0.0341(6) Uani 1 1 d .
H8 H -0.2120 0.0812 0.3104 0.041 Uiso 1 1 calc R
N9 N -0.1211(3) 0.25974(15) 0.32189(14) 0.0293(5) Uani 1 1 d .
H9 H -0.0685 0.2055 0.3157 0.035 Uiso 1 1 calc R
N10 N -0.0673(3) 0.34931(16) 0.19068(14) 0.0322(5) Uani 1 1 d .
H10 H -0.0782 0.2975 0.1914 0.039 Uiso 1 1 calc R
N11 N 0.1536(6) 0.3736(3) 0.5406(3) 0.0802(12) Uani 1 1 d .
O1 O 0.2037(3) -0.28973(14) 0.27148(16) 0.0453(6) Uani 1 1 d .
O2 O -0.1348(3) -0.15380(14) 0.24937(14) 0.0407(5) Uani 1 1 d .
O3 O -0.1400(3) -0.00362(14) 0.39403(14) 0.0480(6) Uani 1 1 d .
O4 O 0.1092(3) 0.08372(14) 0.26523(17) 0.0488(6) Uani 1 1 d .
O5 O -0.1972(3) 0.20089(14) 0.17904(14) 0.0419(5) Uani 1 1 d .
O6 O -0.3568(3) 0.35360(14) 0.33990(15) 0.0432(6) Uani 1 1 d .
O7 O -0.0337(3) 0.45456(13) 0.25739(13) 0.0377(5) Uani 1 1 d .
O8 O 0.0513(4) 0.50789(17) 0.07952(16) 0.0608(8) Uani 1 1 d .
O9 O 0.1967(3) 0.38168(18) 0.10590(16) 0.0533(7) Uani 1 1 d .
Si1 Si 0.49589(15) 0.24922(9) 0.01653(8) 0.0671(4) Uani 1 1 d .

loop_
_atom_site_aniso_label
_atom_site_aniso_U_11
_atom_site_aniso_U_22
_atom_site_aniso_U_33
_atom_site_aniso_U_23
_atom_site_aniso_U_13
_atom_site_aniso_U_12
C1 0.0435(18) 0.0324(16) 0.051(2) -0.0032(14) -0.0169(15) -0.0066(14)
C2 0.071(3) 0.0328(18) 0.104(4) 0.017(2) -0.051(3) -0.0149(18)
C3 0.047(2) 0.059(2) 0.067(3) -0.002(2) -0.0146(19) 0.0019(18)
C4 0.0421(17) 0.0263(14) 0.0414(18) -0.0041(12) -0.0088(13) -0.0066(12)
C5 0.057(2) 0.0288(15) 0.0403(19) 0.0019(13) -0.0247(15) -0.0110(14)
C6 0.068(3) 0.0384(19) 0.099(3) 0.005(2) -0.052(3) -0.0170(18)
C7 0.115(4) 0.045(2) 0.035(2) -0.0055(16) -0.025(2) -0.011(2)
C8 0.0372(15) 0.0304(15) 0.0338(17) 0.0029(12) -0.0100(12) -0.0088(12)
C9 0.072(2) 0.0296(16) 0.0309(18) -0.0012(13) -0.0003(15) -0.0096(16)
C10 0.156(5) 0.047(2) 0.032(2) 0.0015(16) -0.014(3) -0.039(3)
C11 0.059(2) 0.044(2) 0.076(3) -0.0066(19) 0.017(2) -0.0098(18)
C12 0.066(2) 0.0259(15) 0.0267(16) -0.0023(11) -0.0124(14) -0.0078(14)
C13 0.054(2) 0.0284(15) 0.060(2) -0.0034(14) -0.0255(17) -0.0099(14)
C14 0.090(3) 0.052(2) 0.083(3) -0.001(2) -0.049(3) -0.028(2)
C15 0.045(2) 0.0384(19) 0.093(3) -0.0013(19) -0.019(2) -0.0060(16)
C16 0.0416(17) 0.0263(15) 0.047(2) -0.0027(13) -0.0040(14) -0.0077(13)
C17 0.063(2) 0.0296(16) 0.0331(18) 0.0049(12) -0.0115(15) -0.0128(15)
C18 0.103(3) 0.0378(19) 0.050(2) 0.0063(16) -0.042(2) -0.023(2)
C19 0.085(3) 0.042(2) 0.045(2) 0.0056(16) 0.007(2) -0.009(2)
C20 0.0432(17) 0.0304(15) 0.0400(18) 0.0041(12) -0.0160(14) -0.0163(13)
C21 0.0312(15) 0.0313(15) 0.048(2) 0.0058(13) -0.0057(13) -0.0071(12)
C22 0.052(2) 0.0354(17) 0.050(2) 0.0027(15) 0.0124(16) -0.0078(15)
C23 0.0372(19) 0.052(2) 0.095(3) 0.002(2) -0.023(2) -0.0128(16)
C24 0.0320(15) 0.0278(14) 0.0310(16) 0.0029(11) -0.0050(11) -0.0046(11)
C25 0.0356(15) 0.0277(14) 0.0295(16) 0.0018(11) -0.0104(12) -0.0093(12)
C26 0.064(2) 0.0438(18) 0.0314(18) -0.0032(14) -0.0124(15) -0.0193(16)
C27 0.0365(16) 0.0374(17) 0.051(2) 0.0106(14) -0.0197(14) -0.0121(13)
C28 0.0312(14) 0.0253(13) 0.0311(16) 0.0000(11) -0.0105(11) -0.0055(11)
C29 0.0514(18) 0.0303(15) 0.0265(16) 0.0037(11) -0.0115(13) -0.0120(13)
C30 0.067(2) 0.0405(18) 0.0301(17) 0.0013(13) -0.0168(15) -0.0217(16)
C31 0.064(2) 0.046(2) 0.050(2) 0.0010(16) -0.0291(19) -0.0029(18)
C32 0.063(2) 0.0437(19) 0.0304(18) -0.0033(13) -0.0073(15) -0.0249(17)
C33 0.067(3) 0.077(3) 0.071(3) -0.009(2) -0.009(2) -0.037(2)
C34 0.056(3) 0.131(5) 0.068(3) -0.006(3) -0.019(2) -0.032(3)
C35 0.086(4) 0.091(4) 0.129(6) 0.022(4) -0.004(4) -0.033(3)
C36 0.092(4) 0.123(5) 0.057(3) -0.015(3) -0.029(3) 0.007(4)
C37 0.053(3) 0.086(4) 0.109(5) 0.032(3) -0.016(3) -0.010(2)
C38 0.067(3) 0.052(2) 0.079(3) 0.012(2) -0.019(2) -0.011(2)
C39 0.077(3) 0.042(2) 0.056(3) 0.0147(17) -0.011(2) -0.016(2)
N1 0.187(6) 0.062(3) 0.121(4) 0.018(3) -0.106(4) -0.056(3)
N2 0.096(3) 0.0431(18) 0.067(2) 0.0041(16) -0.046(2) -0.0187(19)
N3 0.075(2) 0.0457(18) 0.051(2) 0.0049(14) -0.0237(16) -0.0189(16)
N4 0.0466(15) 0.0239(12) 0.0407(15) 0.0003(10) -0.0156(12) -0.0082(11)
N5 0.0538(16) 0.0253(12) 0.0305(15) 0.0023(10) -0.0072(11) -0.0077(11)
N6 0.0586(17) 0.0232(12) 0.0431(16) -0.0006(11) -0.0224(13) -0.0076(12)
N7 0.0522(16) 0.0228(12) 0.0372(15) 0.0012(10) -0.0099(12) -0.0112(11)
N8 0.0376(13) 0.0259(12) 0.0392(15) 0.0052(10) -0.0095(11) -0.0101(10)
N9 0.0323(12) 0.0220(11) 0.0313(13) 0.0021(9) -0.0059(10) -0.0058(9)
N10 0.0454(14) 0.0272(12) 0.0275(13) 0.0037(9) -0.0107(10) -0.0145(10)
N11 0.106(4) 0.068(3) 0.073(3) 0.021(2) -0.017(2) -0.042(3)
O1 0.0475(13) 0.0263(11) 0.0620(16) 0.0001(10) -0.0119(11) -0.0112(10)
O2 0.0533(14) 0.0295(11) 0.0417(13) 0.0087(9) -0.0180(10) -0.0108(10)
O3 0.0750(17) 0.0250(11) 0.0365(13) -0.0038(9) -0.0087(11) -0.0061(11)
O4 0.0463(13) 0.0259(11) 0.0730(18) -0.0036(11) -0.0104(12) -0.0116(10)
O5 0.0590(14) 0.0303(11) 0.0422(13) 0.0094(9) -0.0213(11) -0.0149(10)
O6 0.0381(12) 0.0285(11) 0.0563(15) 0.0023(10) -0.0081(10) -0.0019(9)
O7 0.0536(13) 0.0267(10) 0.0384(13) 0.0028(8) -0.0195(10) -0.0132(9)
O8 0.104(2) 0.0457(15) 0.0436(16) 0.0092(11) -0.0149(14) -0.0411(15)
O9 0.0519(15) 0.0607(16) 0.0494(16) -0.0097(12) -0.0059(11) -0.0241(13)
Si1 0.0568(7) 0.0713(8) 0.0728(9) 0.0034(6) -0.0232(6) -0.0113(6)

loop_
_atom_type_symbol
_atom_type_description
_atom_type_scat_dispersion_real
_atom_type_scat_dispersion_imag
_atom_type_scat_source
C C 0.0181 0.0091 'International Tables Vol C Tables 4.2.6.8 and 6.1.1.4'
H H 0.0000 0.0000 'International Tables Vol C Tables 4.2.6.8 and 6.1.1.4'
N N 0.0311 0.0180 'International Tables Vol C Tables 4.2.6.8 and 6.1.1.4'
O O 0.0492 0.0322 'International Tables Vol C Tables 4.2.6.8 and 6.1.1.4'
Si Si 0.2541 0.3302 'International Tables Vol C Tables 4.2.6.8 and 6.1.1.4'

loop_
_geom_angle_atom_site_label_1
_geom_angle_atom_site_label_2
_geom_angle_atom_site_label_3
_geom_angle
N3 C1 C2 105.2(3)
N3 C1 C3 109.8(3)
C2 C1 C3 111.4(3)
N3 C1 C4 106.4(3)
C2 C1 C4 115.1(3)
C3 C1 C4 108.7(3)
C1 C2 H2A 109.5
C1 C2 H2B 109.5
H2A C2 H2B 109.5
C1 C2 H2C 109.5
H2A C2 H2C 109.5
H2B C2 H2C 109.5
C1 C3 H3A 109.5
C1 C3 H3B 109.5
H3A C3 H3B 109.5
C1 C3 H3C 109.5
H3A C3 H3C 109.5
H3B C3 H3C 109.5
O1 C4 N4 122.9(3)
O1 C4 C1 117.9(3)
N4 C4 C1 119.2(3)
N4 C5 C7 110.2(3)
N4 C5 C6 107.6(3)
C7 C5 C6 111.4(3)
N4 C5 C8 110.4(2)
C7 C5 C8 109.7(3)
C6 C5 C8 107.4(3)
C5 C6 H6A 109.5
C5 C6 H6B 109.5
H6A C6 H6B 109.5
C5 C6 H6C 109.5
H6A C6 H6C 109.5
H6B C6 H6C 109.5
C5 C7 H7A 109.5
C5 C7 H7B 109.5
H7A C7 H7B 109.5
C5 C7 H7C 109.5
H7A C7 H7C 109.5
H7B C7 H7C 109.5
O2 C8 N5 122.9(3)
O2 C8 C5 120.4(3)
N5 C8 C5 116.6(3)
N5 C9 C10 106.9(3)
N5 C9 C12 110.9(3)
C10 C9 C12 107.5(3)
N5 C9 C11 110.3(3)
C10 C9 C11 110.9(4)
C12 C9 C11 110.3(3)
C9 C10 H10A 109.5
C9 C10 H10B 109.5
H10A C10 H10B 109.5
C9 C10 H10C 109.5
H10A C10 H10C 109.5
H10B C10 H10C 109.5
C9 C11 H11A 109.5
C9 C11 H11B 109.5
H11A C11 H11B 109.5
C9 C11 H11C 109.5
H11A C11 H11C 109.5
H11B C11 H11C 109.5
O3 C12 N6 121.9(3)
O3 C12 C9 119.6(3)
N6 C12 C9 118.4(3)
N6 C13 C15 108.2(3)
N6 C13 C14 109.8(4)
C15 C13 C14 110.4(4)
N6 C13 C16 110.6(3)
C15 C13 C16 107.3(3)
C14 C13 C16 110.4(3)
C13 C14 H14A 109.5
C13 C14 H14B 109.5
H14A C14 H14B 109.5
C13 C14 H14C 109.5
H14A C14 H14C 109.5
H14B C14 H14C 109.5
C13 C15 H15A 109.5
C13 C15 H15B 109.5
H15A C15 H15B 109.5
C13 C15 H15C 109.5
H15A C15 H15C 109.5
H15B C15 H15C 109.5
O4 C16 N7 123.0(3)
O4 C16 C13 121.3(3)
N7 C16 C13 115.7(3)
N7 C17 C19 110.5(3)
N7 C17 C18 107.2(3)
C19 C17 C18 110.9(3)
N7 C17 C20 111.0(3)
C19 C17 C20 110.0(3)
C18 C17 C20 107.2(3)
C17 C18 H18A 109.5
C17 C18 H18B 109.5
H18A C18 H18B 109.5
C17 C18 H18C 109.5
H18A C18 H18C 109.5
H18B C18 H18C 109.5
C17 C19 H19A 109.5
C17 C19 H19B 109.5
H19A C19 H19B 109.5
C17 C19 H19C 109.5
H19A C19 H19C 109.5
H19B C19 H19C 109.5
O5 C20 N8 122.8(3)
O5 C20 C17 120.3(3)
N8 C20 C17 116.9(3)
N8 C21 C23 110.9(3)
N8 C21 C22 107.7(3)
C23 C21 C22 110.3(3)
N8 C21 C24 111.3(2)
C23 C21 C24 109.8(3)
C22 C21 C24 106.7(3)
C21 C22 H22A 109.5
C21 C22 H22B 109.5
H22A C22 H22B 109.5
C21 C22 H22C 109.5
H22A C22 H22C 109.5
H22B C22 H22C 109.5
C21 C23 H23A 109.5
C21 C23 H23B 109.5
H23A C23 H23B 109.5
C21 C23 H23C 109.5
H23A C23 H23C 109.5
H23B C23 H23C 109.5
O6 C24 N9 123.3(3)
O6 C24 C21 120.7(3)
N9 C24 C21 115.9(2)
N9 C25 C26 111.1(3)
N9 C25 C27 107.2(2)
C26 C25 C27 109.9(3)
N9 C25 C28 111.6(2)
C26 C25 C28 110.8(2)
C27 C25 C28 106.1(2)
C25 C26 H26A 109.5
C25 C26 H26B 109.5
H26A C26 H26B 109.5
C25 C26 H26C 109.5
H26A C26 H26C 109.5
H26B C26 H26C 109.5
C25 C27 H27A 109.5
C25 C27 H27B 109.5
H27A C27 H27B 109.5
C25 C27 H27C 109.5
H27A C27 H27C 109.5
H27B C27 H27C 109.5
O7 C28 N10 122.2(3)
O7 C28 C25 121.2(3)
N10 C28 C25 116.3(2)
N10 C29 C32 110.8(3)
N10 C29 C31 110.8(3)
C32 C29 C31 110.0(3)
N10 C29 C30 107.7(2)
C32 C29 C30 107.6(3)
C31 C29 C30 109.8(3)
C29 C30 H30A 109.5
C29 C30 H30B 109.5
H30A C30 H30B 109.5
C29 C30 H30C 109.5
H30A C30 H30C 109.5
H30B C30 H30C 109.5
C29 C31 H31A 109.5
C29 C31 H31B 109.5
H31A C31 H31B 109.5
C29 C31 H31C 109.5
H31A C31 H31C 109.5
H31B C31 H31C 109.5
O8 C32 O9 123.9(4)
O8 C32 C29 123.9(4)
O9 C32 C29 112.1(3)
O9 C33 C34 105.8(4)
O9 C33 H33A 110.6
C34 C33 H33A 110.6
O9 C33 H33B 110.6
C34 C33 H33B 110.6
H33A C33 H33B 108.7
C33 C34 Si1 117.0(3)
C33 C34 H34A 108.1
Si1 C34 H34A 108.1
C33 C34 H34B 108.1
Si1 C34 H34B 108.1
H34A C34 H34B 107.3
Si1 C35 H35A 109.5
Si1 C35 H35B 109.5
H35A C35 H35B 109.5
Si1 C35 H35C 109.5
H35A C35 H35C 109.5
H35B C35 H35C 109.5
Si1 C36 H36A 109.5
Si1 C36 H36B 109.5
H36A C36 H36B 109.5
Si1 C36 H36C 109.5
H36A C36 H36C 109.5
H36B C36 H36C 109.5
Si1 C37 H37A 109.5
Si1 C37 H37B 109.5
H37A C37 H37B 109.5
Si1 C37 H37C 109.5
H37A C37 H37C 109.5
H37B C37 H37C 109.5
C39 C38 H38A 109.5
C39 C38 H38B 109.5
H38A C38 H38B 109.5
C39 C38 H38C 109.5
H38A C38 H38C 109.5
H38B C38 H38C 109.5
N11 C39 C38 179.7(6)
N1 N2 N3 171.6(5)
N2 N3 C1 117.1(3)
C4 N4 C5 121.6(3)
C4 N4 H4 119.2
C5 N4 H4 119.2
C8 N5 C9 121.9(3)
C8 N5 H5 119.0
C9 N5 H5 119.0
C12 N6 C13 122.1(3)
C12 N6 H6 118.9
C13 N6 H6 118.9
C16 N7 C17 122.7(3)
C16 N7 H7 118.6
C17 N7 H7 118.6
C20 N8 C21 122.3(3)
C20 N8 H8 118.8
C21 N8 H8 118.8
C24 N9 C25 122.9(2)
C24 N9 H9 118.6
C25 N9 H9 118.6
C28 N10 C29 122.4(2)
C28 N10 H10 118.8
C29 N10 H10 118.8
C32 O9 C33 113.2(3)
C36 Si1 C34 111.7(3)
C36 Si1 C37 109.5(3)
C34 Si1 C37 110.1(3)
C36 Si1 C35 110.6(4)
C34 Si1 C35 106.4(3)
C37 Si1 C35 108.5(3)

loop_
_geom_bond_atom_site_label_1
_geom_bond_atom_site_label_2
_geom_bond_distance
C1 N3 1.495(5)
C1 C2 1.508(5)
C1 C3 1.521(6)
C1 C4 1.541(5)
C2 H2A 0.9800
C2 H2B 0.9800
C2 H2C 0.9800
C3 H3A 0.9800
C3 H3B 0.9800
C3 H3C 0.9800
C4 O1 1.236(4)
C4 N4 1.330(4)
C5 N4 1.479(4)
C5 C7 1.511(6)
C5 C6 1.523(5)
C5 C8 1.538(4)
C6 H6A 0.9800
C6 H6B 0.9800
C6 H6C 0.9800
C7 H7A 0.9800
C7 H7B 0.9800
C7 H7C 0.9800
C8 O2 1.226(4)
C8 N5 1.334(4)
C9 N5 1.457(4)
C9 C10 1.532(6)
C9 C12 1.537(5)
C9 C11 1.541(6)
C10 H10A 0.9800
C10 H10B 0.9800
C10 H10C 0.9800
C11 H11A 0.9800
C11 H11B 0.9800
C11 H11C 0.9800
C12 O3 1.234(4)
C12 N6 1.335(5)
C13 N6 1.468(5)
C13 C15 1.533(6)
C13 C14 1.535(5)
C13 C16 1.541(5)
C14 H14A 0.9800
C14 H14B 0.9800
C14 H14C 0.9800
C15 H15A 0.9800
C15 H15B 0.9800
C15 H15C 0.9800
C16 O4 1.227(4)
C16 N7 1.345(5)
C17 N7 1.473(4)
C17 C19 1.524(5)
C17 C18 1.535(5)
C17 C20 1.538(4)
C18 H18A 0.9800
C18 H18B 0.9800
C18 H18C 0.9800
C19 H19A 0.9800
C19 H19B 0.9800
C19 H19C 0.9800
C20 O5 1.226(4)
C20 N8 1.338(4)
C21 N8 1.466(4)
C21 C23 1.523(5)
C21 C22 1.532(5)
C21 C24 1.540(4)
C22 H22A 0.9800
C22 H22B 0.9800
C22 H22C 0.9800
C23 H23A 0.9800
C23 H23B 0.9800
C23 H23C 0.9800
C24 O6 1.221(4)
C24 N9 1.348(4)
C25 N9 1.466(4)
C25 C26 1.530(4)
C25 C27 1.530(4)
C25 C28 1.534(4)
C26 H26A 0.9800
C26 H26B 0.9800
C26 H26C 0.9800
C27 H27A 0.9800
C27 H27B 0.9800
C27 H27C 0.9800
C28 O7 1.227(4)
C28 N10 1.343(4)
C29 N10 1.458(4)
C29 C32 1.514(5)
C29 C31 1.524(5)
C29 C30 1.544(4)
C30 H30A 0.9800
C30 H30B 0.9800
C30 H30C 0.9800
C31 H31A 0.9800
C31 H31B 0.9800
C31 H31C 0.9800
C32 O8 1.209(4)
C32 O9 1.331(5)
C33 O9 1.468(5)
C33 C34 1.518(8)
C33 H33A 0.9900
C33 H33B 0.9900
C34 Si1 1.850(6)
C34 H34A 0.9900
C34 H34B 0.9900
C35 Si1 1.880(6)
C35 H35A 0.9800
C35 H35B 0.9800
C35 H35C 0.9800
C36 Si1 1.836(5)
C36 H36A 0.9800
C36 H36B 0.9800
C36 H36C 0.9800
C37 Si1 1.868(5)
C37 H37A 0.9800
C37 H37B 0.9800
C37 H37C 0.9800
C38 C39 1.438(7)
C38 H38A 0.9800
C38 H38B 0.9800
C38 H38C 0.9800
C39 N11 1.134(6)
N1 N2 1.126(6)
N2 N3 1.231(5)
N4 H4 0.8800
N5 H5 0.8800
N6 H6 0.8800
N7 H7 0.8800
N8 H8 0.8800
N9 H9 0.8800
N10 H10 0.8800

loop_
_geom_hbond_atom_site_label_D
_geom_hbond_atom_site_label_H
_geom_hbond_atom_site_label_A
_geom_hbond_distance_DH
_geom_hbond_distance_HA
_geom_hbond_distance_DA
_geom_hbond_angle_DHA
_geom_hbond_site_symmetry_A
N10 H10 O5 0.88 2.21 3.032(3) 154.7 .
N9 H9 O4 0.88 2.25 3.093(3) 160.8 .
N8 H8 O3 0.88 2.12 2.948(4) 156.9 .
N7 H7 O2 0.88 2.15 2.981(3) 156.2 .
N6 H6 O1 0.88 2.14 2.976(3) 158.8 .
N5 H5 N11 0.88 2.26 3.067(5) 152.3 2_556
N4 H4 O7 0.88 2.37 3.162(3) 150.4 1_545

loop_
_geom_torsion_atom_site_label_1
_geom_torsion_atom_site_label_2
_geom_torsion_atom_site_label_3
_geom_torsion_atom_site_label_4
_geom_torsion
N3 C1 C4 O1 61.6(4)
C2 C1 C4 O1 177.6(4)
C3 C1 C4 O1 -56.7(4)
N3 C1 C4 N4 -116.6(3)
C2 C1 C4 N4 -0.6(5)
C3 C1 C4 N4 125.1(3)
N4 C5 C8 O2 146.5(3)
C7 C5 C8 O2 24.8(5)
C6 C5 C8 O2 -96.4(4)
N4 C5 C8 N5 -36.2(4)
C7 C5 C8 N5 -157.9(3)
C6 C5 C8 N5 80.9(4)
N5 C9 C12 O3 154.6(3)
C10 C9 C12 O3 -88.9(4)
C11 C9 C12 O3 32.0(5)
N5 C9 C12 N6 -28.2(4)
C10 C9 C12 N6 88.3(4)
C11 C9 C12 N6 -150.8(3)
N6 C13 C16 O4 146.2(3)
C15 C13 C16 O4 -96.1(4)
C14 C13 C16 O4 24.4(5)
N6 C13 C16 N7 -36.6(4)
C15 C13 C16 N7 81.2(4)
C14 C13 C16 N7 -158.4(4)
N7 C17 C20 O5 153.7(3)
C19 C17 C20 O5 31.1(5)
C18 C17 C20 O5 -89.5(4)
N7 C17 C20 N8 -29.3(4)
C19 C17 C20 N8 -151.9(3)
C18 C17 C20 N8 87.4(3)
N8 C21 C24 O6 152.5(3)
C23 C21 C24 O6 29.3(4)
C22 C21 C24 O6 -90.2(4)
N8 C21 C24 N9 -32.2(4)
C23 C21 C24 N9 -155.4(3)
C22 C21 C24 N9 85.1(3)
N9 C25 C28 O7 157.3(3)
C26 C25 C28 O7 33.0(4)
C27 C25 C28 O7 -86.2(3)
N9 C25 C28 N10 -30.0(4)
C26 C25 C28 N10 -154.3(3)
C27 C25 C28 N10 86.4(3)
N10 C29 C32 O8 -136.6(3)
C31 C29 C32 O8 -13.8(5)
C30 C29 C32 O8 105.8(4)
N10 C29 C32 O9 48.3(4)
C31 C29 C32 O9 171.1(3)
C30 C29 C32 O9 -69.3(3)
O9 C33 C34 Si1 55.6(5)
N1 N2 N3 C1 -177(4)
C2 C1 N3 N2 174.7(4)
C3 C1 N3 N2 54.7(5)
C4 C1 N3 N2 -62.8(5)
O1 C4 N4 C5 4.9(5)
C1 C4 N4 C5 -177.0(3)
C7 C5 N4 C4 69.2(4)
C6 C5 N4 C4 -169.2(3)
C8 C5 N4 C4 -52.2(4)
O2 C8 N5 C9 3.5(5)
C5 C8 N5 C9 -173.7(3)
C10 C9 N5 C8 -172.3(4)
C12 C9 N5 C8 -55.4(4)
C11 C9 N5 C8 67.1(4)
O3 C12 N6 C13 -2.1(5)
C9 C12 N6 C13 -179.3(3)
C15 C13 N6 C12 -168.0(3)
C14 C13 N6 C12 71.4(4)
C16 C13 N6 C12 -50.8(4)
O4 C16 N7 C17 1.2(5)
C13 C16 N7 C17 -176.0(3)
C19 C17 N7 C16 67.4(4)
C18 C17 N7 C16 -171.6(3)
C20 C17 N7 C16 -54.9(4)
O5 C20 N8 C21 1.0(5)
C17 C20 N8 C21 -175.9(3)
C23 C21 N8 C20 67.9(4)
C22 C21 N8 C20 -171.3(3)
C24 C21 N8 C20 -54.7(4)
O6 C24 N9 C25 -0.3(5)
C21 C24 N9 C25 -175.5(3)
C26 C25 N9 C24 61.5(4)
C27 C25 N9 C24 -178.5(3)
C28 C25 N9 C24 -62.7(3)
O7 C28 N10 C29 -1.3(5)
C25 C28 N10 C29 -173.9(3)
C32 C29 N10 C28 46.3(4)
C31 C29 N10 C28 -76.1(4)
C30 C29 N10 C28 163.8(3)
O8 C32 O9 C33 0.5(5)
C29 C32 O9 C33 175.6(3)
C34 C33 O9 C32 -171.1(3)
C33 C34 Si1 C36 32.9(5)
C33 C34 Si1 C37 154.9(4)
C33 C34 Si1 C35 -87.8(5)
